data_4107524
loop_
_publ_author_name
'Connie C. Lu'
'Eckhard Bill'
'Thomas Weyherm\"uller'
'Eberhard Bothe'
'Karl Wieghardt'

_publ_section_title
;
 Neutral Bis(\a-iminopyridine)metal Complexes of the First-Row Transition
 Ions (Cr, Mn, Fe, Co, Ni, Zn) and Their Monocationic Analogues: Mixed
 Valency Involving a Redox Noninnocent Ligand System
;
_journal_name_full 'Journal of the American Chemical Society'
_journal_page_first 3181
_journal_page_last 3197
_journal_paper_doi 10.1021/ja710663n
_journal_volume 130
_journal_year 2008
_chemical_formula_sum 'C36 H44 N4 Ni'
_chemical_formula_weight 591.46
_chemical_name_systematic
; 
 ? 
;
_space_group_IT_number 14
_symmetry_cell_setting monoclinic
_symmetry_space_group_name_Hall '-P 2yn'
_symmetry_space_group_name_H-M 'P 1 21/n 1'
_atom_sites_solution_hydrogens geom
_atom_sites_solution_primary direct
_atom_sites_solution_secondary difmap
_audit_creation_method SHELXL-97
_cell_angle_alpha 90.00
_cell_angle_beta 102.104(3)
_cell_angle_gamma 90.00
_cell_formula_units_Z 4
_cell_length_a 10.0840(3)
_cell_length_b 18.8318(5)
_cell_length_c 17.5447(4)
_cell_measurement_temperature 100(2)
_cell_volume 3257.67(15)
_computing_cell_refinement 'BRUKER AXS Collect Software'
_computing_data_collection 'BRUKER AXS Collect Software'
_computing_data_reduction 'BRUKER AXS Collect Software'
_computing_structure_refinement 'SHELXL-97 (Sheldrick, 1997)'
_computing_structure_solution 'SHELXS-97 (Sheldrick, 1990)'
_diffrn_ambient_temperature 100(2)
_diffrn_measured_fraction_theta_full 0.989
_diffrn_measured_fraction_theta_max 0.989
_diffrn_measurement_device_type 'Bruker-Nonius Kappa-CCD'
_diffrn_measurement_method '1165 images at 1.0 deg. setpwise rotation in omega and phi, 30 sec./frame'
_diffrn_radiation_monochromator graphite
_diffrn_radiation_source 'rotating anode, 50 kV, 80 mA'
_diffrn_radiation_type MoK\a
_diffrn_radiation_wavelength 0.71073
_diffrn_reflns_av_R_equivalents 0.0341
_diffrn_reflns_av_sigmaI/netI 0.0230
_diffrn_reflns_limit_h_max 15
_diffrn_reflns_limit_h_min -16
_diffrn_reflns_limit_k_max 29
_diffrn_reflns_limit_k_min -29
_diffrn_reflns_limit_l_max 27
_diffrn_reflns_limit_l_min -27
_diffrn_reflns_number 99719
_diffrn_reflns_theta_full 34.47
_diffrn_reflns_theta_max 34.47
_diffrn_reflns_theta_min 3.37
_exptl_absorpt_coefficient_mu 0.625
_exptl_absorpt_correction_T_max 0.7466
_exptl_absorpt_correction_T_min 0.6030
_exptl_absorpt_correction_type multi-scan
_exptl_crystal_colour 'dark red'
_exptl_crystal_density_diffrn 1.206
_exptl_crystal_description 'transparent parallelepiped'
_exptl_crystal_F_000 1264
_exptl_crystal_size_max 0.48
_exptl_crystal_size_mid 0.30
_exptl_crystal_size_min 0.14
_refine_diff_density_max 0.865
_refine_diff_density_min -0.373
_refine_diff_density_rms 0.060
_refine_ls_extinction_method none
_refine_ls_goodness_of_fit_ref 1.028
_refine_ls_hydrogen_treatment mixed
_refine_ls_matrix_type full
_refine_ls_number_parameters 378
_refine_ls_number_reflns 13601
_refine_ls_number_restraints 0
_refine_ls_restrained_S_all 1.028
_refine_ls_R_factor_all 0.0485
_refine_ls_R_factor_gt 0.0362
_refine_ls_shift/su_max 0.002
_refine_ls_shift/su_mean 0.000
_refine_ls_structure_factor_coef Fsqd
_refine_ls_weighting_details 'calc w=1/[\s^2^(Fo^2^)+(0.0465P)^2^+1.3656P] where P=(Fo^2^+2Fc^2^)/3'
_refine_ls_weighting_scheme calc
_refine_ls_wR_factor_gt 0.0904
_refine_ls_wR_factor_ref 0.0973
_reflns_number_gt 11296
_reflns_number_total 13601
_reflns_threshold_expression >2sigma(I)
_cod_data_source_file ja710663n-file003_05.cif
_cod_data_source_block complex5
_cod_database_code 4107524

loop_
_symmetry_equiv_pos_as_xyz
'x, y, z'
'-x+1/2, y+1/2, -z+1/2'
'-x, -y, -z'
'x-1/2, -y-1/2, z-1/2'

loop_
_atom_site_label
_atom_site_type_symbol
_atom_site_fract_x
_atom_site_fract_y
_atom_site_fract_z
_atom_site_U_iso_or_equiv
_atom_site_adp_type
_atom_site_occupancy
_atom_site_symmetry_multiplicity
_atom_site_calc_flag
_atom_site_refinement_flags
Ni1 Ni 0.064725(12) 0.134602(7) 0.823850(7) 0.01493(4) Uani 1 1 d .
N1 N 0.26152(9) 0.12501(5) 0.85157(5) 0.01749(15) Uani 1 1 d .
C2 C 0.33789(11) 0.07290(6) 0.89267(7) 0.0241(2) Uani 1 1 d .
H2 H 0.2929 0.0325 0.9076 0.029 Uiso 1 1 calc R
C3 C 0.47723(11) 0.07555(7) 0.91391(8) 0.0270(2) Uani 1 1 d .
H3 H 0.5265 0.0373 0.9418 0.032 Uiso 1 1 calc R
C4 C 0.54585(11) 0.13568(6) 0.89384(7) 0.0245(2) Uani 1 1 d .
H4 H 0.6418 0.1390 0.9084 0.029 Uiso 1 1 calc R
C5 C 0.47091(10) 0.18943(6) 0.85278(7) 0.02204(19) Uani 1 1 d .
H5 H 0.5148 0.2306 0.8388 0.026 Uiso 1 1 calc R
C6 C 0.32863(10) 0.18334(5) 0.83148(6) 0.01724(16) Uani 1 1 d .
C7 C 0.24061(10) 0.23426(5) 0.78844(6) 0.01912(17) Uani 1 1 d .
H7 H 0.2739 0.2763 0.7691 0.023 Uiso 1 1 calc R
N8 N 0.10855(8) 0.22018(4) 0.77641(5) 0.01595(14) Uani 1 1 d .
C9 C 0.02210(10) 0.27016(5) 0.72833(6) 0.01750(16) Uani 1 1 d .
C10 C 0.02000(11) 0.27170(6) 0.64783(6) 0.02184(19) Uani 1 1 d .
C11 C -0.05963(13) 0.32361(7) 0.60271(7) 0.0281(2) Uani 1 1 d .
H11 H -0.0615 0.3264 0.5484 0.034 Uiso 1 1 calc R
C12 C -0.13589(14) 0.37110(7) 0.63635(8) 0.0308(2) Uani 1 1 d .
H12 H -0.1878 0.4067 0.6052 0.037 Uiso 1 1 calc R
C13 C -0.13664(12) 0.36682(6) 0.71527(8) 0.0271(2) Uani 1 1 d .
H13 H -0.1914 0.3987 0.7372 0.032 Uiso 1 1 calc R
C14 C -0.05832(10) 0.31642(5) 0.76280(6) 0.01997(18) Uani 1 1 d .
C15 C 0.09875(14) 0.21843(6) 0.60931(7) 0.0272(2) Uani 1 1 d .
H15 H 0.1351 0.1812 0.6488 0.033 Uiso 1 1 calc R
C16 C 0.21996(15) 0.25320(9) 0.58372(9) 0.0370(3) Uani 1 1 d .
H16A H 0.2691 0.2173 0.5601 0.055 Uiso 1 1 calc R
H16B H 0.2808 0.2740 0.6292 0.055 Uiso 1 1 calc R
H16C H 0.1874 0.2906 0.5455 0.055 Uiso 1 1 calc R
C17 C 0.00701(18) 0.18143(8) 0.54017(8) 0.0392(3) Uani 1 1 d .
H17A H -0.0697 0.1593 0.5574 0.059 Uiso 1 1 calc R
H17B H 0.0589 0.1448 0.5194 0.059 Uiso 1 1 calc R
H17C H -0.0269 0.2164 0.4994 0.059 Uiso 1 1 calc R
C18 C -0.06293(11) 0.31111(6) 0.84868(7) 0.02240(19) Uani 1 1 d .
H18 H 0.0146 0.2806 0.8746 0.027 Uiso 1 1 calc R
C19 C -0.19365(15) 0.27488(9) 0.85834(9) 0.0370(3) Uani 1 1 d .
H19A H -0.2715 0.3040 0.8339 0.056 Uiso 1 1 calc R
H19B H -0.1930 0.2693 0.9140 0.056 Uiso 1 1 calc R
H19C H -0.2004 0.2281 0.8334 0.056 Uiso 1 1 calc R
C20 C -0.04773(18) 0.38323(8) 0.88989(10) 0.0406(3) Uani 1 1 d .
H20A H 0.0375 0.4055 0.8841 0.061 Uiso 1 1 calc R
H20B H -0.0470 0.3765 0.9454 0.061 Uiso 1 1 calc R
H20C H -0.1240 0.4139 0.8666 0.061 Uiso 1 1 calc R
N21 N 0.00030(8) 0.11816(4) 0.91856(5) 0.01571(14) Uani 1 1 d .
C22 C 0.05261(11) 0.14412(6) 0.99073(6) 0.02063(18) Uani 1 1 d .
H22 H 0.1257 0.1769 0.9966 0.025 Uiso 1 1 calc R
C23 C 0.00472(12) 0.12519(6) 1.05568(7) 0.02280(19) Uani 1 1 d .
H23 H 0.0427 0.1453 1.1051 0.027 Uiso 1 1 calc R
C24 C -0.10168(11) 0.07537(6) 1.04772(6) 0.02119(18) Uani 1 1 d .
H24 H -0.1355 0.0609 1.0919 0.025 Uiso 1 1 calc R
C25 C -0.15586(10) 0.04811(5) 0.97539(6) 0.01826(17) Uani 1 1 d .
H25 H -0.2273 0.0143 0.9691 0.022 Uiso 1 1 calc R
C26 C -0.10499(9) 0.07054(5) 0.91037(6) 0.01456(15) Uani 1 1 d .
C27 C -0.15106(9) 0.04735(5) 0.83237(6) 0.01588(16) Uani 1 1 d .
H27 H -0.2260 0.0161 0.8177 0.019 Uiso 1 1 calc R
N28 N -0.08229(8) 0.07226(4) 0.78098(5) 0.01528(14) Uani 1 1 d .
C29 C -0.12425(10) 0.05079(5) 0.70132(6) 0.01726(16) Uani 1 1 d .
C30 C -0.24684(11) 0.07565(6) 0.65505(6) 0.02043(18) Uani 1 1 d .
C31 C -0.27955(13) 0.05390(7) 0.57697(7) 0.0264(2) Uani 1 1 d .
H31 H -0.3619 0.0698 0.5448 0.032 Uiso 1 1 calc R
C32 C -0.19498(14) 0.00984(7) 0.54551(7) 0.0288(2) Uani 1 1 d .
H32 H -0.2194 -0.0040 0.4923 0.035 Uiso 1 1 calc R
C33 C -0.07473(13) -0.01391(6) 0.59180(7) 0.0264(2) Uani 1 1 d .
H33 H -0.0169 -0.0440 0.5699 0.032 Uiso 1 1 calc R
C34 C -0.03712(11) 0.00572(6) 0.67004(6) 0.02036(18) Uani 1 1 d .
C35 C -0.34371(12) 0.12469(6) 0.68574(7) 0.0242(2) Uani 1 1 d .
H35 H -0.3042 0.1340 0.7420 0.029 Uiso 1 1 calc R
C36 C -0.48218(13) 0.08942(8) 0.68063(9) 0.0340(3) Uani 1 1 d .
H36A H -0.5228 0.0789 0.6260 0.051 Uiso 1 1 calc R
H36B H -0.5417 0.1216 0.7019 0.051 Uiso 1 1 calc R
H36C H -0.4706 0.0452 0.7107 0.051 Uiso 1 1 calc R
C37 C -0.35881(15) 0.19622(7) 0.64332(9) 0.0363(3) Uani 1 1 d .
H37A H -0.2696 0.2187 0.6493 0.054 Uiso 1 1 calc R
H37B H -0.4190 0.2271 0.6657 0.054 Uiso 1 1 calc R
H37C H -0.3974 0.1887 0.5878 0.054 Uiso 1 1 calc R
C38 C 0.08919(12) -0.02562(7) 0.72139(7) 0.0255(2) Uani 1 1 d .
H38 H 0.1101 0.0025 0.7708 0.031 Uiso 1 1 calc R
C39 C 0.05792(19) -0.10198(8) 0.74219(9) 0.0423(4) Uani 1 1 d .
H39A H -0.0193 -0.1020 0.7680 0.063 Uiso 1 1 calc R
H39B H 0.1374 -0.1222 0.7773 0.063 Uiso 1 1 calc R
H39C H 0.0357 -0.1305 0.6945 0.063 Uiso 1 1 calc R
C40 C 0.21312(17) -0.02329(16) 0.68497(12) 0.0673(7) Uani 1 1 d .
H40A H 0.1956 -0.0510 0.6366 0.101 Uiso 1 1 calc R
H40B H 0.2912 -0.0434 0.7214 0.101 Uiso 1 1 calc R
H40C H 0.2326 0.0261 0.6734 0.101 Uiso 1 1 calc R

loop_
_atom_site_aniso_label
_atom_site_aniso_U_11
_atom_site_aniso_U_22
_atom_site_aniso_U_33
_atom_site_aniso_U_23
_atom_site_aniso_U_13
_atom_site_aniso_U_12
Ni1 0.01351(6) 0.01591(6) 0.01536(6) 0.00247(4) 0.00299(4) -0.00243(4)
N1 0.0155(3) 0.0183(4) 0.0187(4) 0.0035(3) 0.0037(3) -0.0012(3)
C2 0.0197(4) 0.0244(5) 0.0275(5) 0.0097(4) 0.0033(4) -0.0003(4)
C3 0.0192(4) 0.0299(5) 0.0310(6) 0.0104(4) 0.0030(4) 0.0033(4)
C4 0.0157(4) 0.0290(5) 0.0287(5) 0.0032(4) 0.0046(4) 0.0013(4)
C5 0.0154(4) 0.0226(4) 0.0288(5) 0.0018(4) 0.0064(4) -0.0019(3)
C6 0.0153(4) 0.0177(4) 0.0194(4) 0.0010(3) 0.0051(3) -0.0012(3)
C7 0.0167(4) 0.0169(4) 0.0245(5) 0.0034(3) 0.0058(3) -0.0015(3)
N8 0.0154(3) 0.0155(3) 0.0173(4) 0.0020(3) 0.0039(3) -0.0005(3)
C9 0.0171(4) 0.0159(4) 0.0192(4) 0.0037(3) 0.0030(3) -0.0004(3)
C10 0.0251(5) 0.0201(4) 0.0201(5) 0.0032(4) 0.0043(4) -0.0015(4)
C11 0.0338(6) 0.0270(5) 0.0214(5) 0.0079(4) 0.0007(4) -0.0002(4)
C12 0.0313(6) 0.0259(5) 0.0318(6) 0.0101(5) -0.0014(5) 0.0051(4)
C13 0.0251(5) 0.0215(5) 0.0334(6) 0.0043(4) 0.0034(4) 0.0059(4)
C14 0.0187(4) 0.0176(4) 0.0232(5) 0.0018(3) 0.0033(3) 0.0015(3)
C15 0.0369(6) 0.0252(5) 0.0210(5) 0.0005(4) 0.0095(4) 0.0002(4)
C16 0.0384(7) 0.0436(7) 0.0326(7) -0.0033(6) 0.0159(6) -0.0031(6)
C17 0.0560(9) 0.0335(6) 0.0294(7) -0.0068(5) 0.0122(6) -0.0111(6)
C18 0.0209(4) 0.0228(5) 0.0242(5) -0.0004(4) 0.0063(4) 0.0023(4)
C19 0.0353(7) 0.0443(7) 0.0335(7) -0.0002(6) 0.0118(5) -0.0117(6)
C20 0.0526(9) 0.0335(7) 0.0364(7) -0.0110(6) 0.0109(6) -0.0079(6)
N21 0.0150(3) 0.0163(3) 0.0153(4) 0.0013(3) 0.0020(3) -0.0022(3)
C22 0.0220(4) 0.0216(4) 0.0176(4) -0.0006(3) 0.0026(3) -0.0059(3)
C23 0.0266(5) 0.0249(5) 0.0170(4) -0.0021(4) 0.0049(4) -0.0056(4)
C24 0.0237(4) 0.0230(4) 0.0185(4) 0.0006(3) 0.0083(4) -0.0030(4)
C25 0.0176(4) 0.0192(4) 0.0190(4) 0.0013(3) 0.0062(3) -0.0017(3)
C26 0.0130(3) 0.0138(3) 0.0167(4) 0.0015(3) 0.0026(3) -0.0001(3)
C27 0.0149(4) 0.0157(4) 0.0168(4) 0.0010(3) 0.0026(3) -0.0018(3)
N28 0.0155(3) 0.0155(3) 0.0144(3) 0.0012(3) 0.0023(3) -0.0009(3)
C29 0.0205(4) 0.0157(4) 0.0152(4) 0.0007(3) 0.0029(3) -0.0024(3)
C30 0.0221(4) 0.0197(4) 0.0176(4) 0.0009(3) 0.0000(3) -0.0017(3)
C31 0.0291(5) 0.0295(5) 0.0175(5) 0.0009(4) -0.0022(4) -0.0034(4)
C32 0.0364(6) 0.0329(6) 0.0164(5) -0.0041(4) 0.0042(4) -0.0083(5)
C33 0.0331(6) 0.0263(5) 0.0214(5) -0.0044(4) 0.0095(4) -0.0040(4)
C34 0.0235(4) 0.0191(4) 0.0192(4) -0.0006(3) 0.0060(4) -0.0015(3)
C35 0.0219(5) 0.0231(5) 0.0243(5) -0.0004(4) -0.0025(4) 0.0024(4)
C36 0.0255(5) 0.0366(6) 0.0395(7) -0.0055(5) 0.0060(5) -0.0021(5)
C37 0.0362(7) 0.0250(5) 0.0432(8) 0.0051(5) -0.0021(6) 0.0047(5)
C38 0.0261(5) 0.0281(5) 0.0234(5) 0.0000(4) 0.0076(4) 0.0067(4)
C39 0.0634(10) 0.0262(6) 0.0327(7) 0.0014(5) -0.0003(7) 0.0113(6)
C40 0.0271(7) 0.126(2) 0.0519(11) 0.0241(12) 0.0155(7) 0.0135(10)

loop_
_atom_type_symbol
_atom_type_description
_atom_type_scat_dispersion_real
_atom_type_scat_dispersion_imag
_atom_type_scat_source
C C 0.0033 0.0016 'International Tables Vol C Tables 4.2.6.8 and 6.1.1.4'
H H 0.0000 0.0000 'International Tables Vol C Tables 4.2.6.8 and 6.1.1.4'
N N 0.0061 0.0033 'International Tables Vol C Tables 4.2.6.8 and 6.1.1.4'
Ni Ni 0.3393 1.1124 'International Tables Vol C Tables 4.2.6.8 and 6.1.1.4'

loop_
_geom_angle_atom_site_label_1
_geom_angle_atom_site_label_2
_geom_angle_atom_site_label_3
_geom_angle
N8 Ni1 N28 125.24(4)
N8 Ni1 N21 131.39(4)
N28 Ni1 N21 82.38(4)
N8 Ni1 N1 82.55(4)
N28 Ni1 N1 134.75(4)
N21 Ni1 N1 106.19(4)
C2 N1 C6 117.32(9)
C2 N1 Ni1 129.32(7)
C6 N1 Ni1 113.09(7)
N1 C2 C3 123.39(10)
C2 C3 C4 119.22(10)
C5 C4 C3 118.56(10)
C4 C5 C6 119.77(10)
N1 C6 C5 121.72(9)
N1 C6 C7 113.05(8)
C5 C6 C7 125.23(9)
N8 C7 C6 116.44(9)
C7 N8 C9 115.34(8)
C7 N8 Ni1 114.51(7)
C9 N8 Ni1 130.12(6)
C10 C9 C14 121.89(9)
C10 C9 N8 118.93(9)
C14 C9 N8 119.17(9)
C11 C10 C9 117.87(10)
C11 C10 C15 119.98(10)
C9 C10 C15 122.14(10)
C12 C11 C10 120.82(11)
C13 C12 C11 120.37(11)
C12 C13 C14 121.00(11)
C13 C14 C9 117.95(10)
C13 C14 C18 120.42(10)
C9 C14 C18 121.61(9)
C10 C15 C17 111.52(11)
C10 C15 C16 111.73(10)
C17 C15 C16 110.40(11)
C14 C18 C19 110.26(10)
C14 C18 C20 112.87(10)
C19 C18 C20 110.34(11)
C22 N21 C26 118.26(8)
C22 N21 Ni1 127.59(7)
C26 N21 Ni1 113.99(7)
N21 C22 C23 123.01(10)
C22 C23 C24 118.87(10)
C25 C24 C23 119.20(9)
C24 C25 C26 119.62(9)
N21 C26 C25 121.01(9)
N21 C26 C27 113.03(8)
C25 C26 C27 125.94(9)
N28 C27 C26 115.63(8)
C27 N28 C29 118.16(8)
C27 N28 Ni1 114.80(7)
C29 N28 Ni1 127.03(6)
C30 C29 C34 121.18(9)
C30 C29 N28 120.85(9)
C34 C29 N28 117.94(9)
C31 C30 C29 117.67(10)
C31 C30 C35 119.08(10)
C29 C30 C35 123.25(9)
C32 C31 C30 121.76(11)
C33 C32 C31 119.76(11)
C32 C33 C34 121.04(11)
C33 C34 C29 118.59(10)
C33 C34 C38 120.16(10)
C29 C34 C38 121.08(9)
C30 C35 C37 111.57(11)
C30 C35 C36 111.15(10)
C37 C35 C36 110.89(11)
C34 C38 C40 113.66(11)
C34 C38 C39 108.51(11)
C40 C38 C39 110.84(15)

loop_
_geom_bond_atom_site_label_1
_geom_bond_atom_site_label_2
_geom_bond_distance
Ni1 N8 1.9077(8)
Ni1 N28 1.9168(8)
Ni1 N21 1.9317(9)
Ni1 N1 1.9501(9)
N1 C2 1.3577(14)
N1 C6 1.3743(12)
C2 C3 1.3770(16)
C3 C4 1.4097(16)
C4 C5 1.3734(16)
C5 C6 1.4094(14)
C6 C7 1.4130(14)
C7 N8 1.3305(12)
N8 C9 1.4315(13)
C9 C10 1.4084(15)
C9 C14 1.4100(14)
C10 C11 1.4002(16)
C10 C15 1.5227(17)
C11 C12 1.3891(19)
C12 C13 1.3886(19)
C13 C14 1.3942(15)
C14 C18 1.5206(16)
C15 C17 1.5305(19)
C15 C16 1.5344(19)
C18 C19 1.5249(17)
C18 C20 1.5311(18)
N21 C22 1.3566(13)
N21 C26 1.3740(12)
C22 C23 1.3747(15)
C23 C24 1.4099(15)
C24 C25 1.3717(15)
C25 C26 1.4101(13)
C26 C27 1.4188(14)
C27 N28 1.3328(12)
N28 C29 1.4310(13)
C29 C30 1.4091(15)
C29 C34 1.4127(14)
C30 C31 1.4013(15)
C30 C35 1.5225(16)
C31 C32 1.3849(18)
C32 C33 1.3846(19)
C33 C34 1.3950(15)
C34 C38 1.5169(16)
C35 C37 1.5310(18)
C35 C36 1.5318(18)
C38 C40 1.519(2)
C38 C39 1.533(2)
